data_7246665
loop_
_publ_author_name
'Kharraz, Haia'
'Hachem, Hadi'
'Le Gal, Yann'
'Roisnel, Thierry'
'Jeannin, Olivier'
'Barri\`ere, Fr\'ed\'eric'
'Guizouarn, Thierry'
'Lorcy, Dominique'

_publ_section_title
;
 Non-covalent interactions in neutral and oxidized tetrathiafulvalenes
;
_journal_issue 19
_journal_name_full CrystEngComm
_journal_page_first 2946
_journal_page_last 2958
_journal_paper_doi 10.1039/D3CE00257H
_journal_volume 25
_journal_year 2023
_chemical_formula_moiety 'C12 H10 N2 S8'
_chemical_formula_sum 'C12 H10 N2 S8'
_chemical_formula_weight 438.7
_space_group_IT_number 14
_space_group_name_Hall '-P 2yab'
_space_group_name_H-M_alt 'P 1 21/a 1'
_symmetry_cell_setting monoclinic
_symmetry_Int_Tables_number 14
_symmetry_space_group_name_Hall '-P 2yab'
_symmetry_space_group_name_H-M 'P 1 21/a 1'
_atom_sites_solution_hydrogens geom
_audit_conform_dict_location ftp://ftp.iucr.org/pub/cif_core.dic
_audit_conform_dict_name cif_core.dic
_audit_conform_dict_version 2.4.3
_audit_creation_date 2017-10-10T16:53:29-00:00
_audit_creation_method 'WinGX routine CIF_UPDATE'
_audit_update_record
;
2023-03-01 deposited with the CCDC.	2023-04-25 downloaded from the CCDC.
;
_cell_angle_alpha 90
_cell_angle_beta 111.731(5)
_cell_angle_gamma 90
_cell_formula_units_Z 4
_cell_length_a 14.4980(13)
_cell_length_b 7.5276(9)
_cell_length_c 16.6742(17)
_cell_measurement_reflns_used 4467
_cell_measurement_temperature 296(2)
_cell_measurement_theta_max 27.41
_cell_measurement_theta_min 2.63
_cell_measurement_wavelength 0.71073
_cell_volume 1690.4(3)
_computing_cell_refinement 'Bruker APEX2 (Bruker, 2014)'
_computing_data_collection 'Bruker APEX2 (Bruker, 2014)'
_computing_data_reduction 'Bruker APEX2 (Bruker, 2014)'
_computing_molecular_graphics 'Ortep for Windows (Farrugia, 2012)'
_computing_publication_material 'WinGX publication routines (Farrugia, 2012)'
_computing_structure_refinement 'SHELXL-2014/7 (Sheldrick, 2014)'
_computing_structure_solution 'SIR-92 (Altomare et al., 1994)'
_diffrn_ambient_temperature 296(2)
_diffrn_detector 'CCD plate'
_diffrn_measured_fraction_theta_full 1
_diffrn_measured_fraction_theta_max 0.999
_diffrn_measurement_device_type 'APEXII, Bruker-AXS'
_diffrn_measurement_method 'CCD rotation images, thick slices'
_diffrn_orient_matrix_UB_11 0.006963
_diffrn_orient_matrix_UB_12 -0.129571
_diffrn_orient_matrix_UB_13 0.01422
_diffrn_orient_matrix_UB_21 -0.059166
_diffrn_orient_matrix_UB_22 -0.025745
_diffrn_orient_matrix_UB_23 -0.053369
_diffrn_orient_matrix_UB_31 0.044321
_diffrn_orient_matrix_UB_32 -0.014013
_diffrn_orient_matrix_UB_33 -0.033432
_diffrn_radiation_monochromator graphite
_diffrn_radiation_probe x-ray
_diffrn_radiation_source 'fine-focus sealed tube'
_diffrn_radiation_type MoK\a
_diffrn_radiation_wavelength 0.71073
_diffrn_reflns_av_R_equivalents 0.0406
_diffrn_reflns_av_unetI/netI 0.041
_diffrn_reflns_Laue_measured_fraction_full 1
_diffrn_reflns_Laue_measured_fraction_max 0.999
_diffrn_reflns_limit_h_max 18
_diffrn_reflns_limit_h_min -18
_diffrn_reflns_limit_k_max 9
_diffrn_reflns_limit_k_min -9
_diffrn_reflns_limit_l_max 21
_diffrn_reflns_limit_l_min -21
_diffrn_reflns_number 14546
_diffrn_reflns_point_group_measured_fraction_full 1
_diffrn_reflns_point_group_measured_fraction_max 0.999
_diffrn_reflns_theta_full 25.242
_diffrn_reflns_theta_max 27.494
_diffrn_reflns_theta_min 2.63
_diffrn_standards_number 0
_exptl_absorpt_coefficient_mu 1.05
_exptl_absorpt_correction_T_max 0.969
_exptl_absorpt_correction_T_min 0.802
_exptl_absorpt_correction_type multi-scan
_exptl_absorpt_process_details
;
  [Sheldrick, G.M. (2014). SADABS Bruker AXS Inc., Madison, Wisconsin, USA]
;
_exptl_crystal_colour orange
_exptl_crystal_density_diffrn 1.724
_exptl_crystal_density_method 'not measured'
_exptl_crystal_description plate
_exptl_crystal_F_000 896
_exptl_crystal_size_max 0.21
_exptl_crystal_size_mid 0.18
_exptl_crystal_size_min 0.03
_refine_diff_density_max 0.555
_refine_diff_density_min -0.354
_refine_diff_density_rms 0.067
_refine_ls_extinction_method none
_refine_ls_goodness_of_fit_ref 1.049
_refine_ls_hydrogen_treatment constr
_refine_ls_matrix_type full
_refine_ls_number_constraints 0
_refine_ls_number_parameters 230
_refine_ls_number_reflns 3876
_refine_ls_number_restraints 10
_refine_ls_restrained_S_all 1.048
_refine_ls_R_factor_all 0.06
_refine_ls_R_factor_gt 0.0374
_refine_ls_shift/su_max 0
_refine_ls_shift/su_mean 0
_refine_ls_structure_factor_coef Fsqd
_refine_ls_weighting_details 'w=1/[\s^2^(Fo^2^)+(0.0352P)^2^+1.4800P] where P=(Fo^2^+2Fc^2^)/3'
_refine_ls_weighting_scheme calc
_refine_ls_wR_factor_gt 0.0894
_refine_ls_wR_factor_ref 0.1013
_reflns_Friedel_coverage 0
_reflns_number_gt 2851
_reflns_number_total 3876
_reflns_threshold_expression 'I > 2\s(I)'
_cod_data_source_file d3ce00257h2.cif
_cod_data_source_block shelx
_cod_depositor_comments 'Adding full bibliography for 7246664--7246672.cif.'
_cod_original_sg_symbol_H-M 'P 21/a'
_cod_database_code 7246665

loop_
_symmetry_equiv_pos_as_xyz
'x, y, z'
'-x+1/2, y+1/2, -z'
'-x, -y, -z'
'x-1/2, -y-1/2, z'

loop_
_atom_site_label
_atom_site_type_symbol
_atom_site_fract_x
_atom_site_fract_y
_atom_site_fract_z
_atom_site_U_iso_or_equiv
_atom_site_adp_type
_atom_site_occupancy
_atom_site_site_symmetry_order
_atom_site_calc_flag
_atom_site_refinement_flags_posn
_atom_site_refinement_flags_adp
_atom_site_refinement_flags_occupancy
_atom_site_disorder_assembly
_atom_site_disorder_group
C1 C 0.63725(18) 0.3375(3) 0.51260(16) 0.0278(6) Uani 1 1 d . . . . .
S1A S 0.65488(15) 0.2347(5) 0.6119(2) 0.0321(4) Uani 0.8925(15) 1 d D . P A 1
S2A S 0.73830(17) 0.4546(3) 0.50519(14) 0.0312(3) Uani 0.8925(15) 1 d D . P A 1
S3A S 0.93993(6) 0.44247(13) 0.66558(6) 0.0322(2) Uani 0.8925(15) 1 d D . P A 1
S7A S 1.02988(7) 0.29243(15) 0.84948(6) 0.0498(3) Uani 0.8925(15) 1 d . . P A 1
C2A C 0.8167(2) 0.3969(6) 0.6091(2) 0.0269(9) Uani 0.8925(15) 1 d D . P A 1
C3A C 0.7806(3) 0.2943(5) 0.6579(2) 0.0265(8) Uani 0.8925(15) 1 d D . P A 1
C4A C 0.9311(3) 0.3205(4) 0.75187(18) 0.0310(7) Uani 0.8925(15) 1 d D . P A 1
C5A C 1.1345(3) 0.3625(6) 0.8236(2) 0.0570(11) Uani 0.8925(15) 1 d . . P A 1
H5A1 H 1.1377 0.2935 0.7756 0.068 Uiso 0.8925(15) 1 calc R U P A 1
H5A2 H 1.1277 0.4868 0.8073 0.068 Uiso 0.8925(15) 1 calc R U P A 1
C6A C 1.2275(3) 0.3350(7) 0.9020(2) 0.0813(14) Uani 0.8925(15) 1 d . . P A 1
H6A H 1.2284 0.417 0.9464 0.122 Uiso 0.8925(15) 1 calc R U P A 1
H6B H 1.2845 0.3551 0.887 0.122 Uiso 0.8925(15) 1 calc R U P A 1
H6C H 1.2289 0.2156 0.9226 0.122 Uiso 0.8925(15) 1 calc R U P A 1
N1A N 0.8436(2) 0.2524(4) 0.7394(2) 0.0317(8) Uani 0.8925(15) 1 d D . P A 1
S1B S 0.7453(17) 0.473(3) 0.4989(12) 0.0321(4) Uani 0.1075(15) 1 d D . P A 2
S2B S 0.6684(16) 0.237(4) 0.619(2) 0.0312(3) Uani 0.1075(15) 1 d D . P A 2
S3B S 0.8783(8) 0.2736(15) 0.7521(6) 0.0322(2) Uani 0.1075(15) 1 d D . P A 2
S7B S 1.0804(6) 0.4420(12) 0.7792(5) 0.0498(3) Uani 0.1075(15) 1 d . . P A 2
C2B C 0.7865(17) 0.328(6) 0.6554(13) 0.0269(9) Uani 0.1075(15) 1 d D . P A 2
C3B C 0.8248(13) 0.383(5) 0.5971(15) 0.0265(8) Uani 0.1075(15) 1 d D . P A 2
C4B C 0.9562(12) 0.397(3) 0.7153(11) 0.0310(7) Uani 0.1075(15) 1 d D . P A 2
C5B C 1.112(2) 0.291(5) 0.860(2) 0.0570(11) Uani 0.1075(15) 1 d . . P A 2
H5B1 H 1.0785 0.3124 0.8995 0.068 Uiso 0.1075(15) 1 calc R U P A 2
H5B2 H 1.0999 0.1705 0.8382 0.068 Uiso 0.1075(15) 1 calc R U P A 2
C6B C 1.2275(3) 0.3350(7) 0.9020(2) 0.0813(14) Uani 0.1075(15) 1 d . . P A 2
H6B1 H 1.249 0.3869 0.8593 0.122 Uiso 0.1075(15) 1 calc R U P A 2
H6B2 H 1.2639 0.2275 0.9234 0.122 Uiso 0.1075(15) 1 calc R U P A 2
H6B3 H 1.2392 0.4171 0.9488 0.122 Uiso 0.1075(15) 1 calc R U P A 2
N1B N 0.9153(16) 0.458(4) 0.6368(13) 0.0317(8) Uani 0.1075(15) 1 d D . P A 2
C7 C 0.54840(19) 0.3327(3) 0.44719(17) 0.0284(6) Uani 1 1 d . . . . .
C8 C 0.36973(19) 0.2631(4) 0.35368(17) 0.0296(6) Uani 1 1 d . . . . .
C9 C 0.4041(2) 0.3592(4) 0.30198(17) 0.0325(6) Uani 1 1 d . . . . .
C10 C 0.2544(2) 0.3173(4) 0.20856(18) 0.0370(7) Uani 1 1 d . . . . .
C11 C 0.0585(2) 0.2120(5) 0.1371(2) 0.0536(9) Uani 1 1 d . . . . .
H11A H 0.0789 0.0901 0.153 0.064 Uiso 1 1 calc R U . . .
H11B H 0.0492 0.2692 0.1857 0.064 Uiso 1 1 calc R U . . .
C12 C -0.0375(3) 0.2150(6) 0.0597(2) 0.0711(12) Uani 1 1 d . . . . .
H12A H -0.0579 0.3358 0.0448 0.107 Uiso 1 1 calc R U . . .
H12B H -0.0878 0.1529 0.0731 0.107 Uiso 1 1 calc R U . . .
H12C H -0.0279 0.1581 0.0118 0.107 Uiso 1 1 calc R U . . .
S4 S 0.52592(5) 0.43966(10) 0.34764(5) 0.03654(18) Uani 1 1 d . . . . .
S5 S 0.44572(5) 0.22563(10) 0.45959(4) 0.03243(17) Uani 1 1 d . . . . .
S6 S 0.24830(5) 0.20450(10) 0.29856(5) 0.03772(19) Uani 1 1 d . . . . .
S8 S 0.15350(6) 0.32765(14) 0.11130(5) 0.0569(3) Uani 1 1 d . . . . .
N2 N 0.33914(18) 0.3914(3) 0.21830(15) 0.0399(6) Uani 1 1 d . . . . .

loop_
_atom_site_aniso_label
_atom_site_aniso_U_11
_atom_site_aniso_U_22
_atom_site_aniso_U_33
_atom_site_aniso_U_23
_atom_site_aniso_U_13
_atom_site_aniso_U_12
C1 0.0256(13) 0.0235(13) 0.0366(14) -0.0002(11) 0.0144(11) 0.0014(10)
S1A 0.0224(9) 0.0399(5) 0.0350(8) 0.0011(6) 0.0118(7) -0.0066(8)
S2A 0.0240(6) 0.0322(8) 0.0373(6) 0.0103(4) 0.0114(4) -0.0028(5)
S3A 0.0239(4) 0.0358(5) 0.0357(5) 0.0016(4) 0.0096(3) -0.0057(4)
S7A 0.0357(5) 0.0741(7) 0.0344(4) 0.0081(4) 0.0070(4) -0.0083(4)
C2A 0.0226(15) 0.0282(18) 0.0319(17) -0.0024(14) 0.0123(12) -0.0028(12)
C3A 0.0257(15) 0.023(2) 0.0328(15) -0.0024(12) 0.0129(13) -0.0045(12)
C4A 0.0284(18) 0.0351(18) 0.0302(16) -0.0029(13) 0.0116(13) -0.0025(15)
C5A 0.033(2) 0.090(3) 0.044(2) 0.005(2) 0.0100(17) -0.010(2)
C6A 0.036(2) 0.137(4) 0.058(2) 0.002(3) 0.0023(18) -0.002(2)
N1A 0.0262(17) 0.0395(17) 0.0309(15) -0.0002(12) 0.0122(14) -0.0067(14)
S1B 0.0224(9) 0.0399(5) 0.0350(8) 0.0011(6) 0.0118(7) -0.0066(8)
S2B 0.0240(6) 0.0322(8) 0.0373(6) 0.0103(4) 0.0114(4) -0.0028(5)
S3B 0.0239(4) 0.0358(5) 0.0357(5) 0.0016(4) 0.0096(3) -0.0057(4)
S7B 0.0357(5) 0.0741(7) 0.0344(4) 0.0081(4) 0.0070(4) -0.0083(4)
C2B 0.0226(15) 0.0282(18) 0.0319(17) -0.0024(14) 0.0123(12) -0.0028(12)
C3B 0.0257(15) 0.023(2) 0.0328(15) -0.0024(12) 0.0129(13) -0.0045(12)
C4B 0.0284(18) 0.0351(18) 0.0302(16) -0.0029(13) 0.0116(13) -0.0025(15)
C5B 0.033(2) 0.090(3) 0.044(2) 0.005(2) 0.0100(17) -0.010(2)
C6B 0.036(2) 0.137(4) 0.058(2) 0.002(3) 0.0023(18) -0.002(2)
N1B 0.0262(17) 0.0395(17) 0.0309(15) -0.0002(12) 0.0122(14) -0.0067(14)
C7 0.0258(14) 0.0227(13) 0.0382(14) -0.0003(11) 0.0134(12) -0.0004(11)
C8 0.0242(14) 0.0286(14) 0.0347(14) -0.0017(11) 0.0092(11) -0.0011(11)
C9 0.0308(15) 0.0297(15) 0.0375(15) 0.0040(12) 0.0131(12) 0.0023(11)
C10 0.0322(16) 0.0422(17) 0.0339(14) 0.0071(13) 0.0090(12) 0.0050(13)
C11 0.0419(19) 0.066(2) 0.0453(18) 0.0014(17) 0.0072(15) -0.0088(17)
C12 0.045(2) 0.096(3) 0.056(2) -0.005(2) 0.0008(18) -0.011(2)
S4 0.0275(4) 0.0385(4) 0.0434(4) 0.0104(3) 0.0129(3) -0.0026(3)
S5 0.0258(4) 0.0372(4) 0.0332(3) 0.0038(3) 0.0097(3) -0.0057(3)
S6 0.0284(4) 0.0454(4) 0.0354(4) 0.0034(3) 0.0073(3) -0.0070(3)
S8 0.0438(5) 0.0801(7) 0.0367(4) 0.0135(4) 0.0032(4) -0.0057(5)
N2 0.0341(14) 0.0435(15) 0.0408(14) 0.0041(11) 0.0123(11) -0.0005(11)

loop_
_atom_type_symbol
_atom_type_description
_atom_type_scat_dispersion_real
_atom_type_scat_dispersion_imag
_atom_type_scat_source
C C 0.0033 0.0016 'International Tables Vol C Tables 4.2.6.8 and 6.1.1.4'
H H 0 0 'International Tables Vol C Tables 4.2.6.8 and 6.1.1.4'
S S 0.1246 0.1234 'International Tables Vol C Tables 4.2.6.8 and 6.1.1.4'
N N 0.0061 0.0033 'International Tables Vol C Tables 4.2.6.8 and 6.1.1.4'

loop_
_geom_angle_atom_site_label_1
_geom_angle_atom_site_label_2
_geom_angle_atom_site_label_3
_geom_angle
_geom_angle_site_symmetry_1
_geom_angle_site_symmetry_3
_geom_angle_publ_flag
C7 C1 S2A 122.1(2) . . ?
C7 C1 S1A 120.9(2) . . ?
S2A C1 S1A 116.99(16) . . ?
C7 C1 S2B 126.5(6) . . ?
C7 C1 S1B 119.2(6) . . ?
S2B C1 S1B 114.2(6) . . ?
C3A S1A C1 93.69(15) . . ?
C2A S2A C1 93.41(14) . . ?
C2A S3A C4A 88.17(16) . . ?
C4A S7A C5A 102.44(17) . . ?
C3A C2A S3A 109.8(3) . . ?
C3A C2A S2A 118.9(2) . . ?
S3A C2A S2A 131.3(2) . . ?
C2A C3A N1A 117.6(3) . . ?
C2A C3A S1A 116.8(2) . . ?
N1A C3A S1A 125.5(2) . . ?
N1A C4A S7A 121.0(3) . . ?
N1A C4A S3A 115.8(2) . . ?
S7A C4A S3A 123.2(2) . . ?
C6A C5A S7A 108.4(3) . . ?
C6A C5A H5A1 110 . . ?
S7A C5A H5A1 110 . . ?
C6A C5A H5A2 110 . . ?
S7A C5A H5A2 110 . . ?
H5A1 C5A H5A2 108.4 . . ?
C5A C6A H6A 109.5 . . ?
C5A C6A H6B 109.5 . . ?
H6A C6A H6B 109.5 . . ?
C5A C6A H6C 109.5 . . ?
H6A C6A H6C 109.5 . . ?
H6B C6A H6C 109.5 . . ?
C4A N1A C3A 108.6(3) . . ?
C3B S1B C1 88.1(7) . . ?
C2B S2B C1 91.8(10) . . ?
C2B S3B C4B 85.4(11) . . ?
C5B S7B C4B 105.7(13) . . ?
C3B C2B S3B 111.5(17) . . ?
C3B C2B S2B 119.2(11) . . ?
S3B C2B S2B 123.7(16) . . ?
C2B C3B N1B 111.0(18) . . ?
C2B C3B S1B 119.2(11) . . ?
N1B C3B S1B 118(2) . . ?
N1B C4B S3B 115.5(12) . . ?
N1B C4B S7B 121.6(12) . . ?
S3B C4B S7B 122.9(10) . . ?
C6B C5B S7B 98(2) . . ?
C6B C5B H5B1 112.1 . . ?
S7B C5B H5B1 112.1 . . ?
C6B C5B H5B2 112.1 . . ?
S7B C5B H5B2 112.1 . . ?
H5B1 C5B H5B2 109.7 . . ?
C5B C6B H6B1 109.5 . . ?
C5B C6B H6B2 109.5 . . ?
H6B1 C6B H6B2 109.5 . . ?
C5B C6B H6B3 109.5 . . ?
H6B1 C6B H6B3 109.5 . . ?
H6B2 C6B H6B3 109.5 . . ?
C4B N1B C3B 109.8(11) . . ?
C1 C7 S4 122.6(2) . . ?
C1 C7 S5 120.8(2) . . ?
S4 C7 S5 116.57(15) . . ?
C9 C8 S6 110.1(2) . . ?
C9 C8 S5 119.6(2) . . ?
S6 C8 S5 130.30(16) . . ?
C8 C9 N2 117.5(2) . . ?
C8 C9 S4 117.2(2) . . ?
N2 C9 S4 125.2(2) . . ?
N2 C10 S8 121.7(2) . . ?
N2 C10 S6 116.4(2) . . ?
S8 C10 S6 121.87(17) . . ?
C12 C11 S8 109.4(3) . . ?
C12 C11 H11A 109.8 . . ?
S8 C11 H11A 109.8 . . ?
C12 C11 H11B 109.8 . . ?
S8 C11 H11B 109.8 . . ?
H11A C11 H11B 108.3 . . ?
C11 C12 H12A 109.5 . . ?
C11 C12 H12B 109.5 . . ?
H12A C12 H12B 109.5 . . ?
C11 C12 H12C 109.5 . . ?
H12A C12 H12C 109.5 . . ?
H12B C12 H12C 109.5 . . ?
C9 S4 C7 93.24(12) . . ?
C8 S5 C7 92.97(12) . . ?
C8 S6 C10 88.10(13) . . ?
C10 S8 C11 102.01(14) . . ?
C10 N2 C9 108.0(2) . . ?

loop_
_geom_bond_atom_site_label_1
_geom_bond_atom_site_label_2
_geom_bond_distance
_geom_bond_site_symmetry_2
_geom_bond_publ_flag
C1 C7 1.345(4) . ?
C1 S2A 1.753(3) . ?
C1 S1A 1.759(4) . ?
C1 S2B 1.83(3) . ?
C1 S1B 1.95(2) . ?
S1A C3A 1.755(3) . ?
S2A C2A 1.739(3) . ?
S3A C2A 1.717(3) . ?
S3A C4A 1.751(3) . ?
S7A C4A 1.737(3) . ?
S7A C5A 1.802(4) . ?
C2A C3A 1.359(4) . ?
C3A N1A 1.364(4) . ?
C4A N1A 1.311(4) . ?
C5A C6A 1.504(5) . ?
C5A H5A1 0.97 . ?
C5A H5A2 0.97 . ?
C6A H6A 0.96 . ?
C6A H6B 0.96 . ?
C6A H6C 0.96 . ?
S1B C3B 1.753(11) . ?
S2B C2B 1.732(10) . ?
S3B C2B 1.718(10) . ?
S3B C4B 1.740(10) . ?
S7B C5B 1.69(4) . ?
S7B C4B 1.752(17) . ?
C2B C3B 1.349(10) . ?
C3B N1B 1.358(11) . ?
C4B N1B 1.304(10) . ?
C5B C6B 1.59(3) . ?
C5B H5B1 0.97 . ?
C5B H5B2 0.97 . ?
C6B H6B1 0.96 . ?
C6B H6B2 0.96 . ?
C6B H6B3 0.96 . ?
C7 S4 1.763(3) . ?
C7 S5 1.771(3) . ?
C8 C9 1.354(4) . ?
C8 S6 1.715(3) . ?
C8 S5 1.724(3) . ?
C9 N2 1.386(3) . ?
C9 S4 1.752(3) . ?
C10 N2 1.303(4) . ?
C10 S8 1.738(3) . ?
C10 S6 1.755(3) . ?
C11 C12 1.508(5) . ?
C11 S8 1.810(3) . ?
C11 H11A 0.97 . ?
C11 H11B 0.97 . ?
C12 H12A 0.96 . ?
C12 H12B 0.96 . ?
C12 H12C 0.96 . ?

loop_
_geom_torsion_atom_site_label_1
_geom_torsion_atom_site_label_2
_geom_torsion_atom_site_label_3
_geom_torsion_atom_site_label_4
_geom_torsion
_geom_torsion_site_symmetry_1
_geom_torsion_site_symmetry_2
_geom_torsion_site_symmetry_3
_geom_torsion_site_symmetry_4
_geom_torsion_publ_flag
C7 C1 S1A C3A 179.4(3) . . . . ?
S2A C1 S1A C3A -3.8(3) . . . . ?
C7 C1 S2A C2A 179.8(3) . . . . ?
S1A C1 S2A C2A 2.9(3) . . . . ?
C4A S3A C2A C3A -1.0(3) . . . . ?
C4A S3A C2A S2A -179.3(3) . . . . ?
C1 S2A C2A C3A -0.5(4) . . . . ?
C1 S2A C2A S3A 177.7(3) . . . . ?
S3A C2A C3A N1A 1.9(5) . . . . ?
S2A C2A C3A N1A -179.5(3) . . . . ?
S3A C2A C3A S1A 179.4(3) . . . . ?
S2A C2A C3A S1A -2.1(5) . . . . ?
C1 S1A C3A C2A 3.4(4) . . . . ?
C1 S1A C3A N1A -179.4(4) . . . . ?
C5A S7A C4A N1A 167.0(3) . . . . ?
C5A S7A C4A S3A -14.3(3) . . . . ?
C2A S3A C4A N1A -0.1(3) . . . . ?
C2A S3A C4A S7A -179.0(2) . . . . ?
C4A S7A C5A C6A -176.8(3) . . . . ?
S7A C4A N1A C3A -180.0(3) . . . . ?
S3A C4A N1A C3A 1.2(4) . . . . ?
C2A C3A N1A C4A -2.0(5) . . . . ?
S1A C3A N1A C4A -179.2(3) . . . . ?
C7 C1 S2B C2B -175.2(16) . . . . ?
S1B C1 S2B C2B 2(2) . . . . ?
C4B S3B C2B C3B 18(3) . . . . ?
C4B S3B C2B S2B 171(3) . . . . ?
C1 S2B C2B C3B -20(4) . . . . ?
C1 S2B C2B S3B -171(3) . . . . ?
S3B C2B C3B N1B -29(4) . . . . ?
S2B C2B C3B N1B 177(3) . . . . ?
S3B C2B C3B S1B -172(3) . . . . ?
S2B C2B C3B S1B 34(5) . . . . ?
C1 S1B C3B C2B -25(3) . . . . ?
C1 S1B C3B N1B -165(3) . . . . ?
C2B S3B C4B N1B -4(3) . . . . ?
C2B S3B C4B S7B 175(2) . . . . ?
C5B S7B C4B N1B -163(3) . . . . ?
C5B S7B C4B S3B 19(2) . . . . ?
C4B S7B C5B C6B 172.9(15) . . . . ?
S3B C4B N1B C3B -11(4) . . . . ?
S7B C4B N1B C3B 170(2) . . . . ?
C2B C3B N1B C4B 25(4) . . . . ?
S1B C3B N1B C4B 168(3) . . . . ?
S2A C1 C7 S4 1.2(4) . . . . ?
S1A C1 C7 S4 177.9(2) . . . . ?
S2B C1 C7 S4 178.3(15) . . . . ?
S1B C1 C7 S4 1.7(10) . . . . ?
S2A C1 C7 S5 -175.72(18) . . . . ?
S1A C1 C7 S5 1.0(4) . . . . ?
S2B C1 C7 S5 1.4(15) . . . . ?
S1B C1 C7 S5 -175.3(10) . . . . ?
S6 C8 C9 N2 -0.1(3) . . . . ?
S5 C8 C9 N2 -177.7(2) . . . . ?
S6 C8 C9 S4 177.60(14) . . . . ?
S5 C8 C9 S4 0.0(3) . . . . ?
C8 C9 S4 C7 3.8(2) . . . . ?
N2 C9 S4 C7 -178.7(2) . . . . ?
C1 C7 S4 C9 176.6(2) . . . . ?
S5 C7 S4 C9 -6.34(17) . . . . ?
C9 C8 S5 C7 -3.8(2) . . . . ?
S6 C8 S5 C7 179.2(2) . . . . ?
C1 C7 S5 C8 -176.5(2) . . . . ?
S4 C7 S5 C8 6.35(17) . . . . ?
C9 C8 S6 C10 -0.1(2) . . . . ?
S5 C8 S6 C10 177.1(2) . . . . ?
N2 C10 S6 C8 0.2(2) . . . . ?
S8 C10 S6 C8 179.6(2) . . . . ?
N2 C10 S8 C11 -178.0(3) . . . . ?
S6 C10 S8 C11 2.7(2) . . . . ?
C12 C11 S8 C10 177.6(3) . . . . ?
S8 C10 N2 C9 -179.7(2) . . . . ?
S6 C10 N2 C9 -0.3(3) . . . . ?
C8 C9 N2 C10 0.3(4) . . . . ?
S4 C9 N2 C10 -177.2(2) . . . . ?
